data_2205154
loop_
_publ_author_name
'Zavodnik, Valery E.'
'Shutalev, Anatoly D.'
'Gurskaya, Galina V.'
'Stash, Adam I. '
'Tsirelson, Vladimir G.'

_publ_section_title
;
 Ethyl 4,6-dimethyl-2-thioxo-1,2,3,4-tetrahydropyrimidine-5-carboxylate
;
_journal_issue 2
_journal_name_full 'Acta Crystallographica Section E'
_journal_page_first o468
_journal_page_last o470
_journal_paper_doi 10.1107/S1600536805001935
_journal_volume 61
_journal_year 2005
_chemical_formula_iupac 'C9 H14 N2 O2 S'
_chemical_formula_moiety 'C9 H14 N2 O2 S'
_chemical_formula_sum 'C9 H14 N2 O2 S'
_chemical_formula_weight 214.28
_chemical_name_systematic
;
Ethyl 4,6-dimethyl-2-thioxo-1,2,3,4-tetrahydropyrimidine-5-carboxylate
;
_space_group_IT_number 2
_symmetry_cell_setting triclinic
_symmetry_space_group_name_Hall '-P 1'
_symmetry_space_group_name_H-M 'P -1'
_atom_sites_solution_hydrogens difmap
_atom_sites_solution_primary direct
_atom_sites_solution_secondary difmap
_audit_creation_method SHELXL-97
_cell_angle_alpha 86.97(2)
_cell_angle_beta 70.53(2)
_cell_angle_gamma 73.04(2)
_cell_formula_units_Z 2
_cell_length_a 7.2960(10)
_cell_length_b 8.014(2)
_cell_length_c 10.208(2)
_cell_measurement_reflns_used 24
_cell_measurement_temperature 292(2)
_cell_measurement_theta_max 12.5
_cell_measurement_theta_min 11.8
_cell_volume 537.6(2)
_computing_cell_refinement CAD-4/PC
_computing_data_collection 'CAD-4/PC (Enraf--Nonius, 1993)'
_computing_data_reduction CAD-4/PC
_computing_molecular_graphics 'SHELXTL97 (Sheldrick, 1997)'
_computing_publication_material SHELXTL97
_computing_structure_refinement 'SHELXL97 (Sheldrick, 1997)'
_computing_structure_solution 'SHELXS97 (Sheldrick, 1990)'
_diffrn_ambient_temperature 292(2)
_diffrn_measured_fraction_theta_full 0.999
_diffrn_measured_fraction_theta_max 0.999
_diffrn_measurement_device_type 'Enraf--Nonius CAD-4'
_diffrn_measurement_method '\f or \w scans?'
_diffrn_radiation_monochromator \b-filter
_diffrn_radiation_source 'fine-focus sealed tube'
_diffrn_radiation_type MoK\a
_diffrn_radiation_wavelength 0.71073
_diffrn_reflns_av_R_equivalents 0.0180
_diffrn_reflns_av_sigmaI/netI 0.0357
_diffrn_reflns_limit_h_max 8
_diffrn_reflns_limit_h_min 0
_diffrn_reflns_limit_k_max 9
_diffrn_reflns_limit_k_min -9
_diffrn_reflns_limit_l_max 12
_diffrn_reflns_limit_l_min -11
_diffrn_reflns_number 2338
_diffrn_reflns_theta_full 25.97
_diffrn_reflns_theta_max 25.97
_diffrn_reflns_theta_min 2.12
_diffrn_standards_decay_% .3
_diffrn_standards_interval_time 60
_diffrn_standards_number 3
_exptl_absorpt_coefficient_mu 0.278
_exptl_absorpt_correction_type none
_exptl_crystal_colour colourless
_exptl_crystal_density_diffrn 1.324
_exptl_crystal_density_method 'not measured'
_exptl_crystal_description prism
_exptl_crystal_F_000 228
_exptl_crystal_size_max 0.32
_exptl_crystal_size_mid 0.22
_exptl_crystal_size_min 0.16
_refine_diff_density_max 0.254
_refine_diff_density_min -0.164
_refine_ls_extinction_method none
_refine_ls_goodness_of_fit_ref 1.118
_refine_ls_hydrogen_treatment refU
_refine_ls_matrix_type full
_refine_ls_number_parameters 141
_refine_ls_number_reflns 2094
_refine_ls_number_restraints 0
_refine_ls_restrained_S_all 1.118
_refine_ls_R_factor_all 0.0468
_refine_ls_R_factor_gt 0.0296
_refine_ls_shift/su_max 0.000
_refine_ls_shift/su_mean 0.000
_refine_ls_structure_factor_coef Fsqd
_refine_ls_weighting_details 'calc w = 1/[\s^2^(Fo^2^)+(0.0655P)^2^+0.0018P] where P = (Fo^2^+2Fc^2^)/3'
_refine_ls_weighting_scheme calc
_refine_ls_wR_factor_gt 0.0927
_refine_ls_wR_factor_ref 0.0949
_reflns_number_gt 1612
_reflns_number_total 2094
_reflns_threshold_expression I>2\s(I)
_cod_data_source_file su6149.cif
_cod_data_source_block I
_cod_original_cell_volume 537.61(19)
_cod_database_code 2205154
_cod_database_fobs_code 2205154

loop_
_symmetry_equiv_pos_as_xyz
'x, y, z'
'-x, -y, -z'

loop_
_atom_site_label
_atom_site_fract_x
_atom_site_fract_y
_atom_site_fract_z
_atom_site_U_iso_or_equiv
_atom_site_adp_type
_atom_site_calc_flag
_atom_site_refinement_flags
_atom_site_occupancy
_atom_site_type_symbol
S 0.19155(5) 0.96345(5) 0.11671(4) 0.04269(15) Uani d . 1 S
O1 0.86239(15) 0.76983(17) 0.44903(11) 0.0497(3) Uani d . 1 O
O2 0.61164(15) 0.69449(15) 0.61029(10) 0.0427(3) Uani d . 1 O
N1 0.27182(17) 0.82214(16) 0.33864(11) 0.0343(3) Uani d . 1 N
N3 0.52934(17) 0.90524(16) 0.17964(12) 0.0384(3) Uani d . 1 N
C2 0.34290(19) 0.89313(17) 0.21399(14) 0.0320(3) Uani d . 1 C
C4 0.67828(19) 0.82031(19) 0.24754(14) 0.0342(3) Uani d . 1 C
C4' 0.8244(2) 0.6554(2) 0.16360(16) 0.0521(4) Uani d . 1 C
C5 0.56840(19) 0.78492(17) 0.39609(13) 0.0307(3) Uani d . 1 C
C5' 0.69375(19) 0.75149(17) 0.48604(14) 0.0328(3) Uani d . 1 C
C6 0.37383(19) 0.78186(17) 0.43452(13) 0.0311(3) Uani d . 1 C
C6' 0.2433(2) 0.7406(2) 0.57262(15) 0.0454(4) Uani d . 1 C
C7 0.7361(2) 0.6500(2) 0.69969(15) 0.0408(3) Uani d . 1 C
C8 0.6088(3) 0.6012(2) 0.83547(16) 0.0521(4) Uani d . 1 C
H1 0.1484 0.8171 0.3648 0.044(4) Uiso d R 1 H
H3 0.5771 0.9471 0.0930 0.054(5) Uiso d R 1 H
H4 0.7606 0.9017 0.2458 0.051(5) Uiso d R 1 H
H41' 0.9235 0.6043 0.2023 0.081(7) Uiso d R 1 H
H42' 0.8886 0.6781 0.0697 0.064(5) Uiso d R 1 H
H43' 0.7446 0.5754 0.1625 0.068(6) Uiso d R 1 H
H61' 0.2377 0.8102 0.6466 0.104(9) Uiso d R 1 H
H62' 0.1079 0.7635 0.5704 0.122(10) Uiso d R 1 H
H63' 0.2915 0.6195 0.5898 0.121(10) Uiso d R 1 H
H71 0.7884 0.7412 0.7052 0.054(5) Uiso d R 1 H
H72 0.8501 0.5521 0.6534 0.054(5) Uiso d R 1 H
H81 0.4909 0.6946 0.8728 0.076(7) Uiso d R 1 H
H82 0.5678 0.5059 0.8261 0.087(8) Uiso d R 1 H
H83 0.6734 0.5705 0.8967 0.102(9) Uiso d R 1 H

loop_
_atom_site_aniso_label
_atom_site_aniso_U_11
_atom_site_aniso_U_22
_atom_site_aniso_U_33
_atom_site_aniso_U_12
_atom_site_aniso_U_13
_atom_site_aniso_U_23
S 0.0294(2) 0.0650(3) 0.0362(2) -0.01542(16) -0.01452(15) 0.01522(16)
O1 0.0295(5) 0.0848(8) 0.0456(6) -0.0299(5) -0.0170(5) 0.0190(6)
O2 0.0320(5) 0.0694(7) 0.0347(5) -0.0235(5) -0.0159(4) 0.0163(5)
N1 0.0242(5) 0.0517(7) 0.0319(6) -0.0178(5) -0.0110(4) 0.0108(5)
N3 0.0270(6) 0.0546(7) 0.0356(6) -0.0167(5) -0.0112(5) 0.0186(5)
C2 0.0259(6) 0.0371(6) 0.0326(6) -0.0100(5) -0.0089(5) 0.0055(5)
C4 0.0230(6) 0.0491(7) 0.0333(7) -0.0154(5) -0.0100(5) 0.0104(5)
C4' 0.0366(8) 0.0693(10) 0.0379(8) -0.0007(7) -0.0090(6) 0.0028(7)
C5 0.0245(6) 0.0383(6) 0.0311(6) -0.0125(5) -0.0094(5) 0.0063(5)
C5' 0.0260(6) 0.0398(7) 0.0337(7) -0.0127(5) -0.0089(5) 0.0043(5)
C6 0.0260(6) 0.0386(6) 0.0305(6) -0.0131(5) -0.0090(5) 0.0054(5)
C6' 0.0299(7) 0.0765(11) 0.0341(7) -0.0253(7) -0.0097(6) 0.0156(7)
C7 0.0345(7) 0.0549(8) 0.0378(7) -0.0144(6) -0.0171(6) 0.0053(6)
C8 0.0511(10) 0.0680(11) 0.0370(8) -0.0181(8) -0.0151(7) 0.0104(7)

loop_
_atom_type_symbol
_atom_type_description
_atom_type_scat_dispersion_real
_atom_type_scat_dispersion_imag
_atom_type_scat_source
C C 0.0033 0.0016 'International Tables Vol C Tables 4.2.6.8 and 6.1.1.4'
H H 0.0000 0.0000 'International Tables Vol C Tables 4.2.6.8 and 6.1.1.4'
N N 0.0061 0.0033 'International Tables Vol C Tables 4.2.6.8 and 6.1.1.4'
O O 0.0106 0.0060 'International Tables Vol C Tables 4.2.6.8 and 6.1.1.4'
S S 0.1246 0.1234 'International Tables Vol C Tables 4.2.6.8 and 6.1.1.4'

loop_
_geom_angle_atom_site_label_1
_geom_angle_atom_site_label_2
_geom_angle_atom_site_label_3
_geom_angle
C5' O2 C7 116.86(11)
C2 N1 C6 124.10(11)
C2 N1 H1 117.6
C6 N1 H1 117.6
C2 N3 C4 125.93(11)
C2 N3 H3 114.7
C4 N3 H3 117.4
N3 C2 N1 116.10(12)
N3 C2 S 124.09(10)
N1 C2 S 119.79(10)
N3 C4 C5 109.50(10)
N3 C4 C4' 109.75(12)
C5 C4 C4' 112.56(12)
N3 C4 H4 107.4
C5 C4 H4 110.6
C4' C4 H4 106.9
C4 C4' H41' 110.6
C4 C4' H42' 112.0
H41' C4' H42' 108.4
C4 C4' H43' 107.6
H41' C4' H43' 110.7
H42' C4' H43' 107.4
C6 C5 C5' 125.60(11)
C6 C5 C4 120.35(12)
C5' C5 C4 114.03(10)
O1 C5' O2 122.20(12)
O1 C5' C5 122.62(11)
O2 C5' C5 115.15(11)
C5 C6 N1 119.09(11)
C5 C6 C6' 128.47(12)
N1 C6 C6' 112.44(11)
C6 C6' H61' 112.3
C6 C6' H62' 108.2
H61' C6' H62' 107.9
C6 C6' H63' 110.5
H61' C6' H63' 109.4
H62' C6' H63' 108.3
O2 C7 C8 107.29(12)
O2 C7 H71 109.8
C8 C7 H71 115.3
O2 C7 H72 106.2
C8 C7 H72 111.2
H71 C7 H72 106.7
C7 C8 H81 109.2
C7 C8 H82 112.4
H81 C8 H82 107.2
C7 C8 H83 113.6
H81 C8 H83 110.1
H82 C8 H83 104.1

loop_
_geom_bond_atom_site_label_1
_geom_bond_atom_site_label_2
_geom_bond_distance
S C2 1.6828(13)
O1 C5' 1.2116(16)
O2 C5' 1.3297(17)
O2 C7 1.4537(16)
N1 C2 1.3666(17)
N1 C6 1.3885(16)
N1 H1 0.8625
N3 C2 1.3184(17)
N3 C4 1.4647(16)
N3 H3 0.9206
C4 C5 1.5164(18)
C4 C4' 1.519(2)
C4 H4 1.0032
C4' H41' 0.9204
C4' H42' 0.9504
C4' H43' 0.9861
C5 C6 1.3482(18)
C5 C5' 1.4637(17)
C6 C6' 1.4976(18)
C6' H61' 0.9453
C6' H62' 0.9588
C6' H63' 0.9594
C7 C8 1.495(2)
C7 H71 0.9296
C7 H72 0.9629
C8 H81 0.9388
C8 H82 0.9175
C8 H83 0.8866

loop_
_geom_hbond_atom_site_label_D
_geom_hbond_atom_site_label_H
_geom_hbond_atom_site_label_A
_geom_hbond_site_symmetry_A
_geom_hbond_distance_DH
_geom_hbond_distance_HA
_geom_hbond_distance_DA
_geom_hbond_angle_DHA
N1 H1 O1 1_455 0.86 2.11 2.9674(15) 170
N3 H3 S 2_675 0.92 2.47 3.3485(14) 161

loop_
_cod_related_entry_id
_cod_related_entry_database
_cod_related_entry_code
1 ChemSpider 2557639
